data_4083778
loop_
_publ_author_name
'Lee, Wei-Tsung'
'Jeon, Ie-Rang'
'Xu, Song'
'Dickie, Diane A.'
'Smith, Jeremy M.'

_publ_section_title
;
 Low-Coordinate Iron(II) Complexes of a Bulky Bis(carbene)borate Ligand
;
_journal_issue 20
_journal_name_full Organometallics
_journal_page_first 5654
_journal_paper_doi 10.1021/om500417y
_journal_volume 33
_journal_year 2014
_chemical_formula_moiety 'C14 H24 B Cl2 Fe N4, C14 H26 B N4'
_chemical_formula_sum 'C28 H50 B2 Cl2 Fe N8'
_chemical_formula_weight 647.13
_chemical_name_systematic
; 
 ? 
;
_space_group_IT_number 9
_symmetry_cell_setting monoclinic
_symmetry_space_group_name_Hall 'C -2yc'
_symmetry_space_group_name_H-M 'C 1 c 1'
_atom_sites_solution_hydrogens geom
_atom_sites_solution_primary direct
_atom_sites_solution_secondary difmap
_audit_creation_method SHELXL-97
_cell_angle_alpha 90.00
_cell_angle_beta 94.1444(15)
_cell_angle_gamma 90.00
_cell_formula_units_Z 4
_cell_length_a 18.0430(9)
_cell_length_b 11.9746(6)
_cell_length_c 16.6649(9)
_cell_measurement_reflns_used 9900
_cell_measurement_temperature 150(2)
_cell_measurement_theta_max 27.47
_cell_measurement_theta_min 2.26
_cell_volume 3591.2(3)
_computing_cell_refinement 'SAINT (Bruker, 2008)'
_computing_data_collection 'SMART (Bruker, 2001)'
_computing_data_reduction 'SAINT (Bruker, 2008)'
_computing_molecular_graphics 'SHELXTL (Bruker, 2008)'
_computing_publication_material 'SHELXTL (Bruker, 2008)'
_computing_structure_refinement 'SHELXL-97 (Sheldrick, 2008)'
_computing_structure_solution 'SIR-2004 (Burla et al., 2005)'
_diffrn_ambient_temperature 150(2)
_diffrn_detector 'CCD area detector'
_diffrn_detector_area_resol_mean 83.33
_diffrn_detector_type 'Bruker APEXII'
_diffrn_measured_fraction_theta_full 0.998
_diffrn_measured_fraction_theta_max 0.998
_diffrn_measurement_details '0.50 degree frames measured for 10 seconds each'
_diffrn_measurement_device 'APEX Kappa Duo'
_diffrn_measurement_device_type Kappa
_diffrn_measurement_method 'omega and phi scans'
_diffrn_radiation_monochromator graphite
_diffrn_radiation_source 'fine-focus sealed tube'
_diffrn_radiation_type MoK\a
_diffrn_radiation_wavelength 0.71073
_diffrn_reflns_av_R_equivalents 0.0221
_diffrn_reflns_av_sigmaI/netI 0.0373
_diffrn_reflns_limit_h_max 23
_diffrn_reflns_limit_h_min -23
_diffrn_reflns_limit_k_max 15
_diffrn_reflns_limit_k_min -15
_diffrn_reflns_limit_l_max 21
_diffrn_reflns_limit_l_min -21
_diffrn_reflns_number 17377
_diffrn_reflns_theta_full 27.50
_diffrn_reflns_theta_max 27.50
_diffrn_reflns_theta_min 2.04
_exptl_absorpt_coefficient_mu 0.598
_exptl_absorpt_correction_T_max 0.8847
_exptl_absorpt_correction_T_min 0.8698
_exptl_absorpt_correction_type multi-scan
_exptl_absorpt_process_details 'SADABS, G Sheldrick; 2012'
_exptl_crystal_colour yellow
_exptl_crystal_density_diffrn 1.197
_exptl_crystal_density_method 'not measured'
_exptl_crystal_description block
_exptl_crystal_F_000 1376
_exptl_crystal_size_max 0.24
_exptl_crystal_size_mid 0.22
_exptl_crystal_size_min 0.21
_refine_diff_density_max 0.336
_refine_diff_density_min -0.219
_refine_diff_density_rms 0.040
_refine_ls_abs_structure_details 'Flack H D (1983), Acta Cryst. A39, 876-881'
_refine_ls_abs_structure_Flack -0.006(7)
_refine_ls_extinction_method none
_refine_ls_goodness_of_fit_ref 1.003
_refine_ls_hydrogen_treatment mixed
_refine_ls_matrix_type full
_refine_ls_number_parameters 398
_refine_ls_number_reflns 7683
_refine_ls_number_restraints 2
_refine_ls_restrained_S_all 1.003
_refine_ls_R_factor_all 0.0273
_refine_ls_R_factor_gt 0.0258
_refine_ls_shift/su_max 0.002
_refine_ls_shift/su_mean 0.000
_refine_ls_structure_factor_coef Fsqd
_refine_ls_weighting_details 'calc w=1/[\s^2^(Fo^2^)+(0.0356P)^2^+0.0000P] where P=(Fo^2^+2Fc^2^)/3'
_refine_ls_weighting_scheme calc
_refine_ls_wR_factor_gt 0.0624
_refine_ls_wR_factor_ref 0.0631
_reflns_number_gt 7368
_reflns_number_total 7683
_reflns_threshold_expression >2sigma(I)
_cod_data_source_file om500417y_si_002.cif
_cod_data_source_block 13123
_cod_depositor_comments
;
The following automatic conversions were performed:

'_symmetry_cell_setting' value 'Monoclinic' changed to 'monoclinic'
according to
/usr/data/users/saulius/crontab/automatic-downloads/rss-feeds/ACS/lib/dictionaries/cif_core.dic
dictionary named 'cif_core.dic' version 2.4.2 from 2011-04-26.

Automatic conversion script
Id: cif_fix_values 2281 2013-09-26 08:29:07Z andrius 
;
_cod_original_sg_symbol_H-M Cc
_cod_database_code 4083778

loop_
_symmetry_equiv_pos_as_xyz
'x, y, z'
'x, -y, z+1/2'
'x+1/2, y+1/2, z'
'x+1/2, -y+1/2, z+1/2'

loop_
_atom_site_label
_atom_site_type_symbol
_atom_site_fract_x
_atom_site_fract_y
_atom_site_fract_z
_atom_site_U_iso_or_equiv
_atom_site_adp_type
_atom_site_occupancy
_atom_site_symmetry_multiplicity
_atom_site_calc_flag
_atom_site_refinement_flags
Fe1 Fe 0.016027(10) 0.726697(17) 0.494308(11) 0.01924(6) Uani 1 1 d .
Cl1 Cl -0.08762(2) 0.84252(3) 0.47242(2) 0.02703(9) Uani 1 1 d .
Cl2 Cl 0.01719(3) 0.56781(4) 0.41426(3) 0.04442(13) Uani 1 1 d .
B1 B 0.11491(12) 0.85111(18) 0.64171(12) 0.0297(4) Uani 1 1 d .
H1B1 H 0.1578(13) 0.874(2) 0.6905(14) 0.047(6) Uiso 1 1 d .
H1B2 H 0.0712(10) 0.9151(15) 0.6353(11) 0.023(4) Uiso 1 1 d .
B2 B -0.08786(11) 1.20977(19) 0.40490(13) 0.0296(4) Uani 1 1 d .
H2B1 H -0.1277(13) 1.173(2) 0.4490(14) 0.047(6) Uiso 1 1 d .
H2B2 H -0.0959(13) 1.302(2) 0.3901(14) 0.046(6) Uiso 1 1 d .
N1 N 0.15302(7) 0.84011(11) 0.56089(8) 0.0234(3) Uani 1 1 d .
N2 N 0.17148(8) 0.82669(12) 0.43410(9) 0.0280(3) Uani 1 1 d .
N3 N 0.08068(8) 0.73671(12) 0.66378(8) 0.0229(3) Uani 1 1 d .
N4 N 0.00939(8) 0.59137(11) 0.66351(8) 0.0221(3) Uani 1 1 d .
N5 N -0.00541(8) 1.18734(12) 0.43651(8) 0.0244(3) Uani 1 1 d .
N6 N 0.11355(8) 1.20861(12) 0.46716(9) 0.0249(3) Uani 1 1 d .
N7 N -0.10151(7) 1.14978(12) 0.32167(8) 0.0248(3) Uani 1 1 d .
N8 N -0.13287(8) 1.02335(12) 0.23030(8) 0.0256(3) Uani 1 1 d .
C1 C 0.11944(9) 0.80949(14) 0.48923(10) 0.0223(3) Uani 1 1 d .
C2 C 0.22510(9) 0.87305(16) 0.55144(12) 0.0330(4) Uani 1 1 d .
H2 H 0.2601 0.8974 0.5931 0.040 Uiso 1 1 calc R
C3 C 0.23720(10) 0.86474(17) 0.47350(12) 0.0341(4) Uani 1 1 d .
H3 H 0.2821 0.8816 0.4496 0.041 Uiso 1 1 calc R
C4 C 0.16256(12) 0.80451(19) 0.34582(12) 0.0397(5) Uani 1 1 d .
C5 C 0.18460(14) 0.6829(2) 0.33210(17) 0.0610(7) Uani 1 1 d .
H5A H 0.1522 0.6333 0.3606 0.091 Uiso 1 1 calc R
H5B H 0.2363 0.6714 0.3525 0.091 Uiso 1 1 calc R
H5C H 0.1794 0.6662 0.2744 0.091 Uiso 1 1 calc R
C6 C 0.21408(18) 0.8833(3) 0.30301(15) 0.0721(9) Uani 1 1 d .
H6A H 0.2014 0.9609 0.3147 0.108 Uiso 1 1 calc R
H6B H 0.2079 0.8705 0.2448 0.108 Uiso 1 1 calc R
H6C H 0.2658 0.8688 0.3222 0.108 Uiso 1 1 calc R
C7 C 0.08293(13) 0.8264(2) 0.31534(12) 0.0432(5) Uani 1 1 d .
H7A H 0.0693 0.9029 0.3290 0.065 Uiso 1 1 calc R
H7B H 0.0501 0.7737 0.3405 0.065 Uiso 1 1 calc R
H7C H 0.0778 0.8168 0.2568 0.065 Uiso 1 1 calc R
C8 C 0.02978(8) 0.67848(13) 0.61656(9) 0.0202(3) Uani 1 1 d .
C9 C 0.09227(10) 0.68597(16) 0.73718(10) 0.0302(4) Uani 1 1 d .
H9 H 0.1253 0.7111 0.7804 0.036 Uiso 1 1 calc R
C10 C 0.04899(9) 0.59433(15) 0.73782(10) 0.0275(4) Uani 1 1 d .
H10A H 0.0462 0.5423 0.7806 0.033 Uiso 1 1 calc R
C11 C -0.04357(11) 0.50093(16) 0.63861(11) 0.0351(4) Uani 1 1 d .
C12 C -0.10223(12) 0.5469(2) 0.57749(14) 0.0537(6) Uani 1 1 d .
H12A H -0.1275 0.6101 0.6010 0.081 Uiso 1 1 calc R
H12B H -0.1386 0.4883 0.5625 0.081 Uiso 1 1 calc R
H12C H -0.0785 0.5718 0.5295 0.081 Uiso 1 1 calc R
C13 C -0.08156(15) 0.4602(2) 0.71263(13) 0.0577(7) Uani 1 1 d .
H13A H -0.1028 0.5241 0.7397 0.087 Uiso 1 1 calc R
H13B H -0.0449 0.4229 0.7498 0.087 Uiso 1 1 calc R
H13C H -0.1212 0.4075 0.6957 0.087 Uiso 1 1 calc R
C14 C 0.00075(18) 0.40696(19) 0.60358(16) 0.0632(8) Uani 1 1 d .
H14A H -0.0333 0.3491 0.5816 0.095 Uiso 1 1 calc R
H14B H 0.0347 0.3747 0.6460 0.095 Uiso 1 1 calc R
H14C H 0.0295 0.4365 0.5606 0.095 Uiso 1 1 calc R
C15 C 0.05091(9) 1.25905(14) 0.43855(9) 0.0228(3) Uani 1 1 d .
H15 H 0.0473 1.3349 0.4221 0.027 Uiso 1 1 calc R
C16 C 0.09589(10) 1.10008(15) 0.48467(13) 0.0349(4) Uani 1 1 d .
H16 H 0.1292 1.0445 0.5062 0.042 Uiso 1 1 calc R
C17 C 0.02261(10) 1.08718(15) 0.46570(12) 0.0329(4) Uani 1 1 d .
H17 H -0.0050 1.0205 0.4715 0.039 Uiso 1 1 calc R
C18 C 0.19049(10) 1.25562(15) 0.47764(11) 0.0276(4) Uani 1 1 d .
C19 C 0.18957(10) 1.37786(15) 0.45141(11) 0.0317(4) Uani 1 1 d .
H19A H 0.2400 1.4083 0.4582 0.048 Uiso 1 1 calc R
H19B H 0.1569 1.4205 0.4845 0.048 Uiso 1 1 calc R
H19C H 0.1712 1.3831 0.3947 0.048 Uiso 1 1 calc R
C20 C 0.23956(10) 1.18667(17) 0.42563(12) 0.0346(4) Uani 1 1 d .
H20A H 0.2398 1.1087 0.4435 0.052 Uiso 1 1 calc R
H20B H 0.2904 1.2161 0.4307 0.052 Uiso 1 1 calc R
H20C H 0.2201 1.1909 0.3693 0.052 Uiso 1 1 calc R
C21 C 0.21724(12) 1.24600(19) 0.56613(12) 0.0410(5) Uani 1 1 d .
H21A H 0.2185 1.1672 0.5820 0.061 Uiso 1 1 calc R
H21B H 0.1832 1.2867 0.5988 0.061 Uiso 1 1 calc R
H21C H 0.2672 1.2779 0.5746 0.061 Uiso 1 1 calc R
C22 C -0.12915(9) 1.04769(14) 0.30854(10) 0.0250(3) Uani 1 1 d .
H22 H -0.1441 0.9989 0.3493 0.030 Uiso 1 1 calc R
C23 C -0.08692(10) 1.19140(17) 0.24737(12) 0.0352(4) Uani 1 1 d .
H23 H -0.0669 1.2631 0.2377 0.042 Uiso 1 1 calc R
C24 C -0.10539(11) 1.11469(17) 0.19075(11) 0.0346(4) Uani 1 1 d .
H24 H -0.1006 1.1216 0.1346 0.042 Uiso 1 1 calc R
C25 C -0.16219(11) 0.91883(16) 0.19020(11) 0.0336(4) Uani 1 1 d .
C26 C -0.22710(16) 0.9503(2) 0.13130(17) 0.0678(8) Uani 1 1 d .
H26A H -0.2491 0.8825 0.1069 0.102 Uiso 1 1 calc R
H26B H -0.2094 0.9985 0.0891 0.102 Uiso 1 1 calc R
H26C H -0.2646 0.9903 0.1599 0.102 Uiso 1 1 calc R
C27 C -0.18722(17) 0.83876(18) 0.25300(14) 0.0538(6) Uani 1 1 d .
H27A H -0.1445 0.8172 0.2893 0.081 Uiso 1 1 calc R
H27B H -0.2088 0.7721 0.2265 0.081 Uiso 1 1 calc R
H27C H -0.2246 0.8752 0.2839 0.081 Uiso 1 1 calc R
C28 C -0.09915(18) 0.8682(2) 0.14555(17) 0.0661(7) Uani 1 1 d .
H28A H -0.0579 0.8481 0.1843 0.099 Uiso 1 1 calc R
H28B H -0.0820 0.9229 0.1072 0.099 Uiso 1 1 calc R
H28C H -0.1171 0.8013 0.1165 0.099 Uiso 1 1 calc R

loop_
_atom_site_aniso_label
_atom_site_aniso_U_11
_atom_site_aniso_U_22
_atom_site_aniso_U_33
_atom_site_aniso_U_23
_atom_site_aniso_U_13
_atom_site_aniso_U_12
Fe1 0.02191(10) 0.01955(11) 0.01602(9) -0.00098(9) -0.00044(7) -0.00392(9)
Cl1 0.02161(18) 0.0274(2) 0.0315(2) 0.00682(16) -0.00221(15) -0.00345(15)
Cl2 0.0780(4) 0.0276(2) 0.0290(2) -0.01043(19) 0.0134(2) -0.0116(2)
B1 0.0375(11) 0.0289(11) 0.0223(9) -0.0024(8) 0.0006(8) -0.0135(9)
B2 0.0235(9) 0.0318(11) 0.0337(10) -0.0042(9) 0.0044(8) 0.0011(8)
N1 0.0206(6) 0.0231(7) 0.0261(7) 0.0046(6) -0.0016(5) -0.0054(5)
N2 0.0290(7) 0.0267(8) 0.0292(7) 0.0022(6) 0.0092(6) -0.0020(6)
N3 0.0242(7) 0.0264(7) 0.0177(6) 0.0017(5) -0.0014(5) -0.0054(5)
N4 0.0275(7) 0.0194(7) 0.0199(6) 0.0011(5) 0.0052(5) -0.0014(5)
N5 0.0246(7) 0.0233(7) 0.0256(7) -0.0027(6) 0.0031(5) -0.0042(5)
N6 0.0266(7) 0.0208(7) 0.0267(7) 0.0010(6) -0.0018(5) -0.0058(6)
N7 0.0214(6) 0.0264(7) 0.0269(7) 0.0029(6) 0.0041(5) -0.0006(5)
N8 0.0296(7) 0.0256(7) 0.0218(6) 0.0025(6) 0.0033(5) 0.0027(6)
C1 0.0253(8) 0.0186(8) 0.0236(8) 0.0024(6) 0.0050(6) -0.0010(6)
C2 0.0212(8) 0.0368(10) 0.0399(10) 0.0111(8) -0.0047(7) -0.0079(7)
C3 0.0201(8) 0.0369(11) 0.0461(11) 0.0094(9) 0.0074(7) -0.0020(7)
C4 0.0488(12) 0.0441(12) 0.0282(9) -0.0039(8) 0.0157(8) -0.0076(9)
C5 0.0575(15) 0.0661(17) 0.0614(15) -0.0301(13) 0.0187(12) 0.0065(13)
C6 0.087(2) 0.096(2) 0.0358(12) -0.0033(13) 0.0251(12) -0.0436(18)
C7 0.0588(13) 0.0490(13) 0.0221(9) 0.0022(8) 0.0056(8) -0.0004(10)
C8 0.0215(7) 0.0190(8) 0.0204(7) -0.0012(6) 0.0026(6) -0.0015(6)
C9 0.0289(9) 0.0402(10) 0.0204(8) 0.0057(7) -0.0055(6) -0.0055(8)
C10 0.0308(9) 0.0280(9) 0.0236(8) 0.0104(7) 0.0012(7) 0.0020(7)
C11 0.0490(11) 0.0303(10) 0.0264(9) -0.0020(7) 0.0064(8) -0.0206(8)
C12 0.0433(12) 0.0718(16) 0.0448(12) 0.0026(11) -0.0047(9) -0.0371(11)
C13 0.0771(16) 0.0612(15) 0.0361(11) 0.0020(11) 0.0126(11) -0.0432(14)
C14 0.110(2) 0.0274(11) 0.0548(15) -0.0109(10) 0.0214(15) -0.0140(13)
C15 0.0291(8) 0.0190(8) 0.0204(7) -0.0020(6) 0.0020(6) -0.0010(6)
C16 0.0349(10) 0.0211(9) 0.0483(11) 0.0090(8) -0.0002(8) -0.0023(7)
C17 0.0299(9) 0.0236(9) 0.0452(10) 0.0051(8) 0.0024(8) -0.0067(7)
C18 0.0253(8) 0.0257(9) 0.0305(9) 0.0020(7) -0.0064(7) -0.0085(7)
C19 0.0333(9) 0.0275(9) 0.0335(9) -0.0008(7) -0.0040(7) -0.0108(7)
C20 0.0273(9) 0.0327(10) 0.0435(11) -0.0010(8) 0.0009(8) -0.0041(8)
C21 0.0460(11) 0.0423(11) 0.0324(10) 0.0035(8) -0.0125(9) -0.0097(9)
C22 0.0271(8) 0.0245(9) 0.0239(8) 0.0034(7) 0.0045(6) 0.0004(7)
C23 0.0359(10) 0.0355(10) 0.0340(10) 0.0103(8) 0.0016(8) -0.0126(8)
C24 0.0374(10) 0.0421(11) 0.0249(8) 0.0084(8) 0.0053(7) -0.0050(8)
C25 0.0494(11) 0.0252(9) 0.0254(8) -0.0025(7) -0.0022(8) 0.0052(8)
C26 0.0849(19) 0.0391(13) 0.0720(17) -0.0048(12) -0.0462(15) -0.0021(12)
C27 0.0907(19) 0.0326(12) 0.0380(12) -0.0026(9) 0.0043(12) -0.0185(11)
C28 0.091(2) 0.0525(15) 0.0571(15) -0.0171(12) 0.0246(14) 0.0151(14)

loop_
_atom_type_symbol
_atom_type_description
_atom_type_scat_dispersion_real
_atom_type_scat_dispersion_imag
_atom_type_scat_source
C C 0.0033 0.0016 'International Tables Vol C Tables 4.2.6.8 and 6.1.1.4'
H H 0.0000 0.0000 'International Tables Vol C Tables 4.2.6.8 and 6.1.1.4'
B B 0.0013 0.0007 'International Tables Vol C Tables 4.2.6.8 and 6.1.1.4'
N N 0.0061 0.0033 'International Tables Vol C Tables 4.2.6.8 and 6.1.1.4'
Cl Cl 0.1484 0.1585 'International Tables Vol C Tables 4.2.6.8 and 6.1.1.4'
Fe Fe 0.3463 0.8444 'International Tables Vol C Tables 4.2.6.8 and 6.1.1.4'

loop_
_geom_angle_atom_site_label_1
_geom_angle_atom_site_label_2
_geom_angle_atom_site_label_3
_geom_angle
C8 Fe1 C1 97.11(6)
C8 Fe1 Cl2 108.91(5)
C1 Fe1 Cl2 108.38(5)
C8 Fe1 Cl1 110.45(4)
C1 Fe1 Cl1 114.40(5)
Cl2 Fe1 Cl1 115.89(2)
N3 B1 N1 109.65(15)
N3 B1 H1B1 107.9(12)
N1 B1 H1B1 108.9(12)
N3 B1 H1B2 110.0(10)
N1 B1 H1B2 109.5(10)
H1B1 B1 H1B2 111.0(16)
N5 B2 N7 107.72(14)
N5 B2 H2B1 110.0(12)
N7 B2 H2B1 108.9(11)
N5 B2 H2B2 110.1(12)
N7 B2 H2B2 104.1(12)
H2B1 B2 H2B2 115.7(16)
C1 N1 C2 110.08(14)
C1 N1 B1 126.04(13)
C2 N1 B1 123.51(14)
C1 N2 C3 109.49(15)
C1 N2 C4 126.97(15)
C3 N2 C4 123.48(15)
C8 N3 C9 110.08(14)
C8 N3 B1 125.29(14)
C9 N3 B1 124.34(14)
C8 N4 C10 110.41(13)
C8 N4 C11 126.17(13)
C10 N4 C11 123.31(14)
C15 N5 C17 107.05(14)
C15 N5 B2 127.17(15)
C17 N5 B2 125.76(15)
C15 N6 C16 107.44(14)
C15 N6 C18 128.62(14)
C16 N6 C18 123.93(14)
C22 N7 C23 106.14(15)
C22 N7 B2 126.83(14)
C23 N7 B2 127.03(15)
C22 N8 C24 107.34(15)
C22 N8 C25 127.62(15)
C24 N8 C25 125.03(15)
N1 C1 N2 105.41(14)
N1 C1 Fe1 115.57(11)
N2 C1 Fe1 137.89(12)
C3 C2 N1 108.14(15)
C3 C2 H2 125.9
N1 C2 H2 125.9
C2 C3 N2 106.85(16)
C2 C3 H3 126.6
N2 C3 H3 126.6
N2 C4 C7 109.42(16)
N2 C4 C5 107.80(18)
C7 C4 C5 111.45(19)
N2 C4 C6 108.83(17)
C7 C4 C6 109.3(2)
C5 C4 C6 110.0(2)
C4 C5 H5A 109.5
C4 C5 H5B 109.5
H5A C5 H5B 109.5
C4 C5 H5C 109.5
H5A C5 H5C 109.5
H5B C5 H5C 109.5
C4 C6 H6A 109.5
C4 C6 H6B 109.5
H6A C6 H6B 109.5
C4 C6 H6C 109.5
H6A C6 H6C 109.5
H6B C6 H6C 109.5
C4 C7 H7A 109.5
C4 C7 H7B 109.5
H7A C7 H7B 109.5
C4 C7 H7C 109.5
H7A C7 H7C 109.5
H7B C7 H7C 109.5
N3 C8 N4 104.96(13)
N3 C8 Fe1 116.45(11)
N4 C8 Fe1 137.76(11)
C10 C9 N3 108.52(14)
C10 C9 H9 125.7
N3 C9 H9 125.7
C9 C10 N4 106.00(14)
C9 C10 H10A 127.0
N4 C10 H10A 127.0
N4 C11 C12 109.08(15)
N4 C11 C14 107.55(17)
C12 C11 C14 111.8(2)
N4 C11 C13 108.88(15)
C12 C11 C13 108.94(19)
C14 C11 C13 110.55(19)
C11 C12 H12A 109.5
C11 C12 H12B 109.5
H12A C12 H12B 109.5
C11 C12 H12C 109.5
H12A C12 H12C 109.5
H12B C12 H12C 109.5
C11 C13 H13A 109.5
C11 C13 H13B 109.5
H13A C13 H13B 109.5
C11 C13 H13C 109.5
H13A C13 H13C 109.5
H13B C13 H13C 109.5
C11 C14 H14A 109.5
C11 C14 H14B 109.5
H14A C14 H14B 109.5
C11 C14 H14C 109.5
H14A C14 H14C 109.5
H14B C14 H14C 109.5
N5 C15 N6 109.99(14)
N5 C15 H15 125.0
N6 C15 H15 125.0
C17 C16 N6 107.31(16)
C17 C16 H16 126.3
N6 C16 H16 126.3
C16 C17 N5 108.21(15)
C16 C17 H17 125.9
N5 C17 H17 125.9
N6 C18 C21 108.13(15)
N6 C18 C20 107.55(14)
C21 C18 C20 110.67(16)
N6 C18 C19 109.65(14)
C21 C18 C19 110.23(15)
C20 C18 C19 110.53(16)
C18 C19 H19A 109.5
C18 C19 H19B 109.5
H19A C19 H19B 109.5
C18 C19 H19C 109.5
H19A C19 H19C 109.5
H19B C19 H19C 109.5
C18 C20 H20A 109.5
C18 C20 H20B 109.5
H20A C20 H20B 109.5
C18 C20 H20C 109.5
H20A C20 H20C 109.5
H20B C20 H20C 109.5
C18 C21 H21A 109.5
C18 C21 H21B 109.5
H21A C21 H21B 109.5
C18 C21 H21C 109.5
H21A C21 H21C 109.5
H21B C21 H21C 109.5
N7 C22 N8 110.66(15)
N7 C22 H22 124.7
N8 C22 H22 124.7
C24 C23 N7 109.31(16)
C24 C23 H23 125.3
N7 C23 H23 125.3
C23 C24 N8 106.54(16)
C23 C24 H24 126.7
N8 C24 H24 126.7
N8 C25 C27 109.56(15)
N8 C25 C26 108.16(16)
C27 C25 C26 110.4(2)
N8 C25 C28 107.29(18)
C27 C25 C28 110.83(19)
C26 C25 C28 110.5(2)
C25 C26 H26A 109.5
C25 C26 H26B 109.5
H26A C26 H26B 109.5
C25 C26 H26C 109.5
H26A C26 H26C 109.5
H26B C26 H26C 109.5
C25 C27 H27A 109.5
C25 C27 H27B 109.5
H27A C27 H27B 109.5
C25 C27 H27C 109.5
H27A C27 H27C 109.5
H27B C27 H27C 109.5
C25 C28 H28A 109.5
C25 C28 H28B 109.5
H28A C28 H28B 109.5
C25 C28 H28C 109.5
H28A C28 H28C 109.5
H28B C28 H28C 109.5

loop_
_geom_bond_atom_site_label_1
_geom_bond_atom_site_label_2
_geom_bond_distance
Fe1 C8 2.1148(15)
Fe1 C1 2.1200(16)
Fe1 Cl2 2.3246(5)
Fe1 Cl1 2.3356(4)
B1 N3 1.558(2)
B1 N1 1.561(2)
B1 H1B1 1.11(2)
B1 H1B2 1.099(19)
B2 N5 1.565(2)
B2 N7 1.566(3)
B2 H2B1 1.15(2)
B2 H2B2 1.14(2)
N1 C1 1.350(2)
N1 C2 1.379(2)
N2 C1 1.376(2)
N2 C3 1.390(2)
N2 C4 1.492(2)
N3 C8 1.358(2)
N3 C9 1.368(2)
N4 C8 1.370(2)
N4 C10 1.385(2)
N4 C11 1.484(2)
N5 C15 1.329(2)
N5 C17 1.377(2)
N6 C15 1.338(2)
N6 C16 1.374(2)
N6 C18 1.497(2)
N7 C22 1.332(2)
N7 C23 1.378(2)
N8 C22 1.333(2)
N8 C24 1.387(2)
N8 C25 1.497(2)
C2 C3 1.336(3)
C2 H2 0.9500
C3 H3 0.9500
C4 C7 1.512(3)
C4 C5 1.531(3)
C4 C6 1.536(3)
C5 H5A 0.9800
C5 H5B 0.9800
C5 H5C 0.9800
C6 H6A 0.9800
C6 H6B 0.9800
C6 H6C 0.9800
C7 H7A 0.9800
C7 H7B 0.9800
C7 H7C 0.9800
C9 C10 1.347(3)
C9 H9 0.9500
C10 H10A 0.9500
C11 C12 1.518(3)
C11 C14 1.521(3)
C11 C13 1.534(3)
C12 H12A 0.9800
C12 H12B 0.9800
C12 H12C 0.9800
C13 H13A 0.9800
C13 H13B 0.9800
C13 H13C 0.9800
C14 H14A 0.9800
C14 H14B 0.9800
C14 H14C 0.9800
C15 H15 0.9500
C16 C17 1.346(3)
C16 H16 0.9500
C17 H17 0.9500
C18 C21 1.523(3)
C18 C20 1.526(3)
C18 C19 1.527(3)
C19 H19A 0.9800
C19 H19B 0.9800
C19 H19C 0.9800
C20 H20A 0.9800
C20 H20B 0.9800
C20 H20C 0.9800
C21 H21A 0.9800
C21 H21B 0.9800
C21 H21C 0.9800
C22 H22 0.9500
C23 C24 1.342(3)
C23 H23 0.9500
C24 H24 0.9500
C25 C27 1.512(3)
C25 C26 1.520(3)
C25 C28 1.529(3)
C26 H26A 0.9800
C26 H26B 0.9800
C26 H26C 0.9800
C27 H27A 0.9800
C27 H27B 0.9800
C27 H27C 0.9800
C28 H28A 0.9800
C28 H28B 0.9800
C28 H28C 0.9800

loop_
_geom_torsion_atom_site_label_1
_geom_torsion_atom_site_label_2
_geom_torsion_atom_site_label_3
_geom_torsion_atom_site_label_4
_geom_torsion
N3 B1 N1 C1 59.4(2)
N3 B1 N1 C2 -128.26(16)
N1 B1 N3 C8 -57.2(2)
N1 B1 N3 C9 129.59(17)
N7 B2 N5 C15 105.77(18)
N7 B2 N5 C17 -72.4(2)
N5 B2 N7 C22 93.82(19)
N5 B2 N7 C23 -85.7(2)
C2 N1 C1 N2 -1.52(19)
B1 N1 C1 N2 171.72(15)
C2 N1 C1 Fe1 168.51(12)
B1 N1 C1 Fe1 -18.2(2)
C3 N2 C1 N1 1.72(19)
C4 N2 C1 N1 179.23(17)
C3 N2 C1 Fe1 -164.81(15)
C4 N2 C1 Fe1 12.7(3)
C8 Fe1 C1 N1 -19.21(13)
Cl2 Fe1 C1 N1 -131.90(11)
Cl1 Fe1 C1 N1 97.10(12)
C8 Fe1 C1 N2 146.37(18)
Cl2 Fe1 C1 N2 33.69(19)
Cl1 Fe1 C1 N2 -97.31(18)
C1 N1 C2 C3 0.8(2)
B1 N1 C2 C3 -172.69(17)
N1 C2 C3 N2 0.3(2)
C1 N2 C3 C2 -1.3(2)
C4 N2 C3 C2 -178.91(17)
C1 N2 C4 C7 33.6(3)
C3 N2 C4 C7 -149.24(18)
C1 N2 C4 C5 -87.8(2)
C3 N2 C4 C5 89.4(2)
C1 N2 C4 C6 152.9(2)
C3 N2 C4 C6 -29.9(3)
C9 N3 C8 N4 1.00(18)
B1 N3 C8 N4 -173.00(16)
C9 N3 C8 Fe1 -170.45(12)
B1 N3 C8 Fe1 15.6(2)
C10 N4 C8 N3 -1.77(17)
C11 N4 C8 N3 -177.95(16)
C10 N4 C8 Fe1 166.80(14)
C11 N4 C8 Fe1 -9.4(3)
C1 Fe1 C8 N3 20.47(13)
Cl2 Fe1 C8 N3 132.72(11)
Cl1 Fe1 C8 N3 -98.93(12)
C1 Fe1 C8 N4 -147.19(17)
Cl2 Fe1 C8 N4 -34.94(18)
Cl1 Fe1 C8 N4 93.41(17)
C8 N3 C9 C10 0.1(2)
B1 N3 C9 C10 174.21(16)
N3 C9 C10 N4 -1.2(2)
C8 N4 C10 C9 1.87(19)
C11 N4 C10 C9 178.18(16)
C8 N4 C11 C12 -31.7(2)
C10 N4 C11 C12 152.56(17)
C8 N4 C11 C14 89.7(2)
C10 N4 C11 C14 -86.0(2)
C8 N4 C11 C13 -150.49(19)
C10 N4 C11 C13 33.8(2)
C17 N5 C15 N6 0.48(19)
B2 N5 C15 N6 -177.94(15)
C16 N6 C15 N5 -0.5(2)
C18 N6 C15 N5 177.98(15)
C15 N6 C16 C17 0.3(2)
C18 N6 C16 C17 -178.24(16)
N6 C16 C17 N5 -0.1(2)
C15 N5 C17 C16 -0.3(2)
B2 N5 C17 C16 178.19(17)
C15 N6 C18 C21 121.26(19)
C16 N6 C18 C21 -60.5(2)
C15 N6 C18 C20 -119.19(19)
C16 N6 C18 C20 59.1(2)
C15 N6 C18 C19 1.0(2)
C16 N6 C18 C19 179.32(17)
C23 N7 C22 N8 -0.20(19)
B2 N7 C22 N8 -179.78(15)
C24 N8 C22 N7 0.6(2)
C25 N8 C22 N7 -178.37(15)
C22 N7 C23 C24 -0.3(2)
B2 N7 C23 C24 179.32(17)
N7 C23 C24 N8 0.6(2)
C22 N8 C24 C23 -0.7(2)
C25 N8 C24 C23 178.26(17)
C22 N8 C25 C27 -1.1(3)
C24 N8 C25 C27 -179.84(19)
C22 N8 C25 C26 119.4(2)
C24 N8 C25 C26 -59.4(3)
C22 N8 C25 C28 -121.5(2)
C24 N8 C25 C28 59.8(2)
